data_4028666
loop_
_publ_author_name
'R. Arun Kumar'
'G. Saidulu'
'Balasubramanian Sridhar'
'Shiuh Tzung Liu'
'K. Rajender Reddy'

_publ_section_title
;
 Copper-Catalyzed Activation of \a-Amino Peroxy and Hydroxy Intermediates
 to Iminium Ion Precursor: An Access to C4-Substituted
 3,4-Dihydroquinazolines via Oxidative Cross Coupling Strategy
;
_journal_name_full 'Journal of Organic Chemistry'
_journal_page_first 10240
_journal_page_last 10250
_journal_paper_doi 10.1021/jo401622r
_journal_volume 78
_journal_year 2013
_chemical_formula_moiety 'C28 H22 N2 O'
_chemical_formula_sum 'C28 H22 N2 O'
_chemical_formula_weight 402.48
_chemical_name_systematic
; 
2-(2,3-diphenyl-3,4-dihydroquinazolin-4-yl)-1-phenylethanone
;
_space_group_IT_number 2
_symmetry_cell_setting triclinic
_symmetry_space_group_name_Hall '-P 1'
_symmetry_space_group_name_H-M 'P -1'
_atom_sites_solution_hydrogens geom
_atom_sites_solution_primary direct
_atom_sites_solution_secondary difmap
_audit_creation_method SHELXL-97
_cell_angle_alpha 102.350(2)
_cell_angle_beta 105.074(2)
_cell_angle_gamma 107.157(2)
_cell_formula_units_Z 4
_cell_length_a 9.7121(11)
_cell_length_b 14.0265(15)
_cell_length_c 18.387(2)
_cell_measurement_reflns_used 6098
_cell_measurement_temperature 294(2)
_cell_measurement_theta_max 26.95
_cell_measurement_theta_min 2.23
_cell_volume 2193.4(4)
_computing_cell_refinement 'SAINT (Bruker, 2001)'
_computing_data_collection 'SMART (Bruker, 2001)'
_computing_data_reduction SAINT
_computing_molecular_graphics 'SHELXTL/PC (Sheldrick, 1990)'
_computing_publication_material SHELXL97
_computing_structure_refinement 'SHELXL-97 (Sheldrick, 2008)'
_computing_structure_solution 'SHELXS-97 (Sheldrick, 2008)'
_diffrn_ambient_temperature 294(2)
_diffrn_measured_fraction_theta_full 0.996
_diffrn_measured_fraction_theta_max 0.996
_diffrn_measurement_device 'Bruker SMART APEX CCD area-detector'
_diffrn_measurement_device_type 'CCD Area Detector'
_diffrn_measurement_method '\w scan'
_diffrn_radiation_monochromator graphite
_diffrn_radiation_source 'fine-focus sealed tube'
_diffrn_radiation_type MoK\a
_diffrn_radiation_wavelength 0.71073
_diffrn_reflns_av_R_equivalents 0.0247
_diffrn_reflns_av_sigmaI/netI 0.0305
_diffrn_reflns_limit_h_max 11
_diffrn_reflns_limit_h_min -11
_diffrn_reflns_limit_k_max 16
_diffrn_reflns_limit_k_min -16
_diffrn_reflns_limit_l_max 21
_diffrn_reflns_limit_l_min -21
_diffrn_reflns_number 20856
_diffrn_reflns_theta_full 25.00
_diffrn_reflns_theta_max 25.00
_diffrn_reflns_theta_min 1.21
_diffrn_standards_number 0
_exptl_absorpt_coefficient_mu 0.074
_exptl_absorpt_correction_type none
_exptl_crystal_colour colorless
_exptl_crystal_density_diffrn 1.219
_exptl_crystal_description plate
_exptl_crystal_F_000 848
_exptl_crystal_size_max 0.15
_exptl_crystal_size_mid 0.14
_exptl_crystal_size_min 0.06
_refine_diff_density_max 0.180
_refine_diff_density_min -0.136
_refine_diff_density_rms 0.029
_refine_ls_extinction_method none
_refine_ls_goodness_of_fit_ref 1.016
_refine_ls_hydrogen_treatment constr
_refine_ls_matrix_type full
_refine_ls_number_parameters 559
_refine_ls_number_reflns 7709
_refine_ls_number_restraints 0
_refine_ls_restrained_S_all 1.016
_refine_ls_R_factor_all 0.0684
_refine_ls_R_factor_gt 0.0432
_refine_ls_shift/su_max 0.000
_refine_ls_shift/su_mean 0.000
_refine_ls_structure_factor_coef Fsqd
_refine_ls_weighting_details 'calc w=1/[\s^2^(Fo^2^)+(0.0595P)^2^+0.2861P] where P=(Fo^2^+2Fc^2^)/3'
_refine_ls_weighting_scheme calc
_refine_ls_wR_factor_gt 0.1083
_refine_ls_wR_factor_ref 0.1251
_reflns_number_gt 5288
_reflns_number_total 7709
_reflns_threshold_expression I>2\s(I)
_cod_data_source_file jo401622r_si_002_3.cif
_cod_data_source_block 13A
_cod_database_code 4028666

loop_
_symmetry_equiv_pos_as_xyz
'x, y, z'
'-x, -y, -z'

loop_
_atom_site_label
_atom_site_type_symbol
_atom_site_fract_x
_atom_site_fract_y
_atom_site_fract_z
_atom_site_U_iso_or_equiv
_atom_site_adp_type
_atom_site_occupancy
_atom_site_symmetry_multiplicity
_atom_site_calc_flag
_atom_site_refinement_flags
C1A C 0.27327(19) -0.02672(14) 0.65940(9) 0.0495(4) Uani 1 1 d .
C2A C 0.26911(19) -0.04861(14) 0.78692(10) 0.0505(4) Uani 1 1 d .
H2A H 0.3284 -0.0692 0.8284 0.061 Uiso 1 1 calc R
C3A C 0.12010(19) -0.13956(13) 0.73901(10) 0.0519(4) Uani 1 1 d .
C4A C 0.0498(2) -0.21681(16) 0.76799(13) 0.0689(5) Uani 1 1 d .
H4A H 0.0972 -0.2160 0.8192 0.083 Uiso 1 1 calc R
C5A C -0.0896(3) -0.29440(17) 0.72135(16) 0.0862(7) Uani 1 1 d .
H5A H -0.1363 -0.3459 0.7411 0.103 Uiso 1 1 calc R
C6A C -0.1611(3) -0.29655(17) 0.64522(16) 0.0819(7) Uani 1 1 d .
H6A H -0.2570 -0.3483 0.6145 0.098 Uiso 1 1 calc R
C7A C -0.0908(2) -0.22209(15) 0.61444(12) 0.0661(5) Uani 1 1 d .
H7A H -0.1386 -0.2241 0.5630 0.079 Uiso 1 1 calc R
C8A C 0.05211(19) -0.14406(13) 0.66086(11) 0.0527(4) Uani 1 1 d .
C9A C 0.35769(19) 0.03765(14) 0.61901(10) 0.0527(4) Uani 1 1 d .
C10A C 0.3061(2) 0.00639(17) 0.53708(11) 0.0717(6) Uani 1 1 d .
H10A H 0.2235 -0.0565 0.5081 0.086 Uiso 1 1 calc R
C11A C 0.3764(3) 0.0677(2) 0.49793(13) 0.0914(7) Uani 1 1 d .
H11A H 0.3415 0.0459 0.4428 0.110 Uiso 1 1 calc R
C12A C 0.4973(3) 0.16079(19) 0.54004(14) 0.0898(7) Uani 1 1 d .
H12A H 0.5433 0.2026 0.5135 0.108 Uiso 1 1 calc R
C13A C 0.5507(3) 0.19232(17) 0.62130(13) 0.0816(6) Uani 1 1 d .
H13A H 0.6338 0.2551 0.6499 0.098 Uiso 1 1 calc R
C14A C 0.4809(2) 0.13095(16) 0.66072(11) 0.0655(5) Uani 1 1 d .
H14A H 0.5174 0.1527 0.7159 0.079 Uiso 1 1 calc R
C15A C 0.50228(18) -0.03509(14) 0.75027(10) 0.0504(4) Uani 1 1 d .
C16A C 0.5355(2) -0.09694(15) 0.69397(12) 0.0644(5) Uani 1 1 d .
H16A H 0.4633 -0.1322 0.6432 0.077 Uiso 1 1 calc R
C17A C 0.6780(3) -0.1063(2) 0.71348(19) 0.0947(8) Uani 1 1 d .
H17A H 0.7014 -0.1478 0.6755 0.114 Uiso 1 1 calc R
C18A C 0.7841(3) -0.0549(3) 0.7884(2) 0.1119(10) Uani 1 1 d .
H18A H 0.8787 -0.0623 0.8014 0.134 Uiso 1 1 calc R
C19A C 0.7511(3) 0.0064(2) 0.84327(18) 0.1013(8) Uani 1 1 d .
H19A H 0.8238 0.0418 0.8939 0.122 Uiso 1 1 calc R
C20A C 0.6117(2) 0.01698(18) 0.82506(12) 0.0740(6) Uani 1 1 d .
H20A H 0.5904 0.0596 0.8634 0.089 Uiso 1 1 calc R
C21A C 0.2480(2) 0.05090(13) 0.82607(9) 0.0515(4) Uani 1 1 d .
H21A H 0.3418 0.1107 0.8390 0.062 Uiso 1 1 calc R
H21B H 0.1665 0.0601 0.7881 0.062 Uiso 1 1 calc R
C22A C 0.2097(2) 0.05104(15) 0.90059(10) 0.0542(4) Uani 1 1 d .
C23A C 0.18557(18) 0.14357(15) 0.94363(9) 0.0521(4) Uani 1 1 d .
C24A C 0.1452(2) 0.14210(18) 1.01056(11) 0.0698(5) Uani 1 1 d .
H24A H 0.1295 0.0823 1.0265 0.084 Uiso 1 1 calc R
C25A C 0.1283(3) 0.2283(2) 1.05359(13) 0.0893(7) Uani 1 1 d .
H25A H 0.1011 0.2266 1.0983 0.107 Uiso 1 1 calc R
C26A C 0.1514(3) 0.3165(2) 1.03054(16) 0.0974(8) Uani 1 1 d .
H26A H 0.1420 0.3753 1.0603 0.117 Uiso 1 1 calc R
C27A C 0.1882(3) 0.31846(19) 0.96390(16) 0.0944(7) Uani 1 1 d .
H27A H 0.2018 0.3781 0.9478 0.113 Uiso 1 1 calc R
C28A C 0.2050(2) 0.23261(16) 0.92062(12) 0.0708(5) Uani 1 1 d .
H28A H 0.2298 0.2345 0.8753 0.085 Uiso 1 1 calc R
N1A N 0.12626(16) -0.07419(11) 0.62603(8) 0.0537(4) Uani 1 1 d .
N2A N 0.35555(15) -0.02746(12) 0.73318(8) 0.0521(4) Uani 1 1 d .
O1A O 0.2019(2) -0.02269(12) 0.92586(9) 0.0884(5) Uani 1 1 d .
C1B C 0.22941(19) 0.45488(14) 0.78017(10) 0.0518(4) Uani 1 1 d .
C2B C 0.41430(19) 0.61834(13) 0.78611(10) 0.0519(4) Uani 1 1 d .
H2B H 0.5249 0.6520 0.7978 0.062 Uiso 1 1 calc R
C3B C 0.3716(2) 0.66947(14) 0.85300(10) 0.0520(4) Uani 1 1 d .
C4B C 0.4490(2) 0.77277(15) 0.90205(11) 0.0651(5) Uani 1 1 d .
H4B H 0.5388 0.8139 0.8974 0.078 Uiso 1 1 calc R
C5B C 0.3933(3) 0.81484(17) 0.95776(12) 0.0757(6) Uani 1 1 d .
H5B H 0.4451 0.8844 0.9901 0.091 Uiso 1 1 calc R
C6B C 0.2610(3) 0.7539(2) 0.96540(12) 0.0766(6) Uani 1 1 d .
H6B H 0.2242 0.7824 1.0032 0.092 Uiso 1 1 calc R
C7B C 0.1831(2) 0.65139(18) 0.91740(12) 0.0682(5) Uani 1 1 d .
H7B H 0.0935 0.6108 0.9226 0.082 Uiso 1 1 calc R
C8B C 0.2377(2) 0.60806(14) 0.86111(10) 0.0528(4) Uani 1 1 d .
C9B C 0.1524(2) 0.34075(14) 0.73633(11) 0.0600(5) Uani 1 1 d .
C10B C 0.0268(2) 0.28095(17) 0.75140(14) 0.0780(6) Uani 1 1 d .
H10B H -0.0067 0.3127 0.7895 0.094 Uiso 1 1 calc R
C11B C -0.0483(3) 0.1752(2) 0.71033(19) 0.1021(9) Uani 1 1 d .
H11B H -0.1317 0.1360 0.7211 0.122 Uiso 1 1 calc R
C12B C -0.0010(3) 0.1276(2) 0.65408(19) 0.1075(10) Uani 1 1 d .
H12B H -0.0511 0.0560 0.6272 0.129 Uiso 1 1 calc R
C13B C 0.1212(3) 0.1860(2) 0.63703(15) 0.0995(9) Uani 1 1 d .
H13B H 0.1523 0.1538 0.5980 0.119 Uiso 1 1 calc R
C14B C 0.1976(2) 0.29244(16) 0.67802(13) 0.0749(6) Uani 1 1 d .
H14B H 0.2796 0.3315 0.6662 0.090 Uiso 1 1 calc R
C15B C 0.49527(19) 0.46850(13) 0.80777(10) 0.0517(4) Uani 1 1 d .
C16B C 0.4934(2) 0.42200(16) 0.86631(12) 0.0714(6) Uani 1 1 d .
H16B H 0.4168 0.4170 0.8885 0.086 Uiso 1 1 calc R
C17B C 0.6056(3) 0.38249(19) 0.89224(15) 0.0926(8) Uani 1 1 d .
H17B H 0.6024 0.3493 0.9308 0.111 Uiso 1 1 calc R
C18B C 0.7211(3) 0.39214(18) 0.86131(15) 0.0896(7) Uani 1 1 d .
H18B H 0.7964 0.3657 0.8790 0.108 Uiso 1 1 calc R
C19B C 0.7256(2) 0.44055(17) 0.80459(13) 0.0758(6) Uani 1 1 d .
H19B H 0.8053 0.4483 0.7845 0.091 Uiso 1 1 calc R
C20B C 0.6124(2) 0.47821(15) 0.77675(11) 0.0626(5) Uani 1 1 d .
H20B H 0.6150 0.5099 0.7373 0.075 Uiso 1 1 calc R
C21B C 0.3265(2) 0.63237(15) 0.70964(10) 0.0569(5) Uani 1 1 d .
H21C H 0.2180 0.5923 0.6959 0.068 Uiso 1 1 calc R
H21D H 0.3395 0.7059 0.7203 0.068 Uiso 1 1 calc R
C22B C 0.3712(2) 0.60023(14) 0.63863(11) 0.0580(5) Uani 1 1 d .
C23B C 0.2819(2) 0.60449(14) 0.56117(11) 0.0552(4) Uani 1 1 d .
C24B C 0.1661(2) 0.64381(19) 0.55241(13) 0.0792(6) Uani 1 1 d .
H24B H 0.1402 0.6679 0.5962 0.095 Uiso 1 1 calc R
C25B C 0.0889(3) 0.6477(2) 0.47981(15) 0.0988(8) Uani 1 1 d .
H25B H 0.0126 0.6757 0.4750 0.119 Uiso 1 1 calc R
C26B C 0.1234(3) 0.6105(2) 0.41443(14) 0.0889(7) Uani 1 1 d .
H26B H 0.0695 0.6119 0.3651 0.107 Uiso 1 1 calc R
C27B C 0.2372(3) 0.57151(18) 0.42212(13) 0.0865(7) Uani 1 1 d .
H27B H 0.2613 0.5465 0.3779 0.104 Uiso 1 1 calc R
C28B C 0.3166(3) 0.56882(16) 0.49470(12) 0.0728(6) Uani 1 1 d .
H28B H 0.3949 0.5426 0.4992 0.087 Uiso 1 1 calc R
N1B N 0.15536(16) 0.50250(12) 0.81311(9) 0.0573(4) Uani 1 1 d .
N2B N 0.37588(15) 0.50594(11) 0.77929(8) 0.0509(4) Uani 1 1 d .
O1B O 0.48053(17) 0.57294(14) 0.64426(9) 0.0893(5) Uani 1 1 d .

loop_
_atom_site_aniso_label
_atom_site_aniso_U_11
_atom_site_aniso_U_22
_atom_site_aniso_U_33
_atom_site_aniso_U_23
_atom_site_aniso_U_13
_atom_site_aniso_U_12
C1A 0.0459(10) 0.0620(11) 0.0444(9) 0.0150(8) 0.0173(8) 0.0253(8)
C2A 0.0483(10) 0.0678(11) 0.0472(9) 0.0233(9) 0.0228(8) 0.0286(9)
C3A 0.0507(10) 0.0555(11) 0.0619(11) 0.0196(9) 0.0289(9) 0.0278(9)
C4A 0.0735(14) 0.0651(13) 0.0820(14) 0.0297(11) 0.0395(12) 0.0290(12)
C5A 0.0875(17) 0.0641(14) 0.111(2) 0.0306(14) 0.0513(16) 0.0173(13)
C6A 0.0621(13) 0.0610(13) 0.1069(19) 0.0088(13) 0.0338(13) 0.0098(11)
C7A 0.0501(11) 0.0672(12) 0.0742(13) 0.0089(10) 0.0225(10) 0.0213(10)
C8A 0.0454(10) 0.0555(11) 0.0626(11) 0.0148(9) 0.0235(9) 0.0245(9)
C9A 0.0464(10) 0.0651(12) 0.0463(10) 0.0162(9) 0.0162(8) 0.0210(9)
C10A 0.0659(13) 0.0831(14) 0.0490(11) 0.0177(10) 0.0162(9) 0.0098(11)
C11A 0.0941(17) 0.1068(18) 0.0513(12) 0.0258(13) 0.0240(12) 0.0073(15)
C12A 0.0972(18) 0.0923(17) 0.0722(15) 0.0354(13) 0.0365(14) 0.0114(15)
C13A 0.0828(15) 0.0736(14) 0.0702(14) 0.0223(12) 0.0253(12) 0.0055(12)
C14A 0.0666(12) 0.0726(13) 0.0488(11) 0.0152(10) 0.0178(9) 0.0190(11)
C15A 0.0419(9) 0.0612(11) 0.0558(10) 0.0232(9) 0.0216(8) 0.0222(8)
C16A 0.0652(12) 0.0686(12) 0.0763(13) 0.0285(11) 0.0369(10) 0.0331(10)
C17A 0.0943(19) 0.112(2) 0.142(2) 0.0695(19) 0.0802(19) 0.0722(17)
C18A 0.0581(15) 0.156(3) 0.172(3) 0.105(3) 0.0522(19) 0.0600(18)
C19A 0.0475(13) 0.136(2) 0.114(2) 0.0594(19) 0.0084(13) 0.0286(15)
C20A 0.0540(12) 0.0949(16) 0.0642(13) 0.0203(11) 0.0099(10) 0.0279(11)
C21A 0.0522(10) 0.0602(11) 0.0480(10) 0.0193(8) 0.0226(8) 0.0230(9)
C22A 0.0526(10) 0.0673(12) 0.0491(10) 0.0239(9) 0.0215(8) 0.0240(9)
C23A 0.0375(9) 0.0693(12) 0.0439(9) 0.0115(9) 0.0144(7) 0.0163(8)
C24A 0.0604(12) 0.0947(15) 0.0544(11) 0.0188(11) 0.0274(10) 0.0254(11)
C25A 0.0733(15) 0.123(2) 0.0606(14) 0.0021(14) 0.0362(12) 0.0285(15)
C26A 0.0803(16) 0.0953(19) 0.0994(19) -0.0097(16) 0.0419(15) 0.0279(14)
C27A 0.110(2) 0.0747(15) 0.1075(19) 0.0149(14) 0.0600(16) 0.0363(14)
C28A 0.0799(14) 0.0695(13) 0.0708(13) 0.0162(11) 0.0408(11) 0.0299(11)
N1A 0.0449(8) 0.0644(9) 0.0519(8) 0.0173(7) 0.0154(7) 0.0224(7)
N2A 0.0412(8) 0.0781(10) 0.0450(8) 0.0228(7) 0.0189(6) 0.0276(7)
O1A 0.1371(14) 0.0940(11) 0.0790(10) 0.0511(9) 0.0644(10) 0.0644(10)
C1B 0.0469(10) 0.0574(11) 0.0555(10) 0.0269(9) 0.0135(8) 0.0228(9)
C2B 0.0449(9) 0.0528(10) 0.0615(11) 0.0247(9) 0.0180(8) 0.0188(8)
C3B 0.0512(10) 0.0554(11) 0.0504(10) 0.0208(9) 0.0093(8) 0.0255(9)
C4B 0.0573(12) 0.0617(12) 0.0670(13) 0.0187(10) 0.0058(10) 0.0239(10)
C5B 0.0795(15) 0.0688(13) 0.0611(13) 0.0061(10) -0.0019(11) 0.0366(12)
C6B 0.0873(16) 0.0964(17) 0.0552(12) 0.0198(12) 0.0184(11) 0.0550(15)
C7B 0.0686(13) 0.0855(15) 0.0623(12) 0.0295(11) 0.0247(10) 0.0389(12)
C8B 0.0527(10) 0.0602(11) 0.0520(10) 0.0229(9) 0.0160(8) 0.0279(9)
C9B 0.0493(11) 0.0530(11) 0.0694(12) 0.0229(10) 0.0032(9) 0.0200(9)
C10B 0.0622(13) 0.0647(14) 0.0966(16) 0.0357(12) 0.0100(11) 0.0170(11)
C11B 0.0727(16) 0.0683(17) 0.137(2) 0.0457(17) 0.0000(16) 0.0091(13)
C12B 0.0831(19) 0.0591(15) 0.129(2) 0.0165(16) -0.0297(17) 0.0225(15)
C13B 0.0893(19) 0.0808(18) 0.0966(18) -0.0019(14) -0.0121(15) 0.0474(16)
C14B 0.0639(13) 0.0659(13) 0.0776(14) 0.0091(11) 0.0023(11) 0.0294(11)
C15B 0.0460(10) 0.0522(10) 0.0534(10) 0.0176(8) 0.0076(8) 0.0212(8)
C16B 0.0547(12) 0.0835(14) 0.0803(14) 0.0450(12) 0.0141(10) 0.0261(11)
C17B 0.0723(15) 0.0995(18) 0.1107(19) 0.0633(15) 0.0102(14) 0.0356(14)
C18B 0.0679(15) 0.0855(16) 0.1091(19) 0.0325(15) 0.0018(13) 0.0433(13)
C19B 0.0605(12) 0.0851(15) 0.0784(14) 0.0133(12) 0.0135(11) 0.0405(11)
C20B 0.0566(11) 0.0765(13) 0.0602(11) 0.0225(10) 0.0180(9) 0.0337(10)
C21B 0.0574(11) 0.0629(11) 0.0642(11) 0.0321(9) 0.0255(9) 0.0291(9)
C22B 0.0537(11) 0.0652(12) 0.0668(12) 0.0321(10) 0.0258(9) 0.0259(9)
C23B 0.0561(11) 0.0544(11) 0.0610(11) 0.0261(9) 0.0209(9) 0.0223(9)
C24B 0.0782(14) 0.1134(18) 0.0725(14) 0.0459(13) 0.0307(11) 0.0562(14)
C25B 0.0887(17) 0.149(2) 0.0934(18) 0.0668(18) 0.0325(14) 0.0708(17)
C26B 0.0888(17) 0.1022(18) 0.0682(15) 0.0410(13) 0.0080(13) 0.0318(15)
C27B 0.118(2) 0.0875(16) 0.0571(13) 0.0243(12) 0.0273(13) 0.0436(15)
C28B 0.0918(16) 0.0749(14) 0.0669(13) 0.0274(11) 0.0299(12) 0.0463(12)
N1B 0.0501(9) 0.0619(10) 0.0654(10) 0.0255(8) 0.0212(7) 0.0233(8)
N2B 0.0435(8) 0.0547(9) 0.0603(9) 0.0253(7) 0.0170(7) 0.0220(7)
O1B 0.0813(10) 0.1492(15) 0.0842(10) 0.0630(10) 0.0438(8) 0.0754(11)

loop_
_atom_type_symbol
_atom_type_description
_atom_type_scat_dispersion_real
_atom_type_scat_dispersion_imag
_atom_type_scat_source
C C 0.0033 0.0016 'International Tables Vol C Tables 4.2.6.8 and 6.1.1.4'
H H 0.0000 0.0000 'International Tables Vol C Tables 4.2.6.8 and 6.1.1.4'
N N 0.0061 0.0033 'International Tables Vol C Tables 4.2.6.8 and 6.1.1.4'
O O 0.0106 0.0060 'International Tables Vol C Tables 4.2.6.8 and 6.1.1.4'

loop_
_geom_angle_atom_site_label_1
_geom_angle_atom_site_label_2
_geom_angle_atom_site_label_3
_geom_angle
N1A C1A N2A 123.57(15)
N1A C1A C9A 118.23(15)
N2A C1A C9A 118.09(15)
N2A C2A C3A 107.65(13)
N2A C2A C21A 109.67(14)
C3A C2A C21A 113.54(13)
N2A C2A H2A 108.6
C3A C2A H2A 108.6
C21A C2A H2A 108.6
C4A C3A C8A 119.71(18)
C4A C3A C2A 123.99(17)
C8A C3A C2A 116.29(15)
C5A C4A C3A 120.2(2)
C5A C4A H4A 119.9
C3A C4A H4A 119.9
C4A C5A C6A 120.4(2)
C4A C5A H5A 119.8
C6A C5A H5A 119.8
C5A C6A C7A 120.3(2)
C5A C6A H6A 119.9
C7A C6A H6A 119.9
C6A C7A C8A 119.7(2)
C6A C7A H7A 120.1
C8A C7A H7A 120.1
C7A C8A C3A 119.58(17)
C7A C8A N1A 118.45(17)
C3A C8A N1A 121.93(15)
C14A C9A C10A 118.80(17)
C14A C9A C1A 122.01(16)
C10A C9A C1A 119.09(16)
C11A C10A C9A 120.44(19)
C11A C10A H10A 119.8
C9A C10A H10A 119.8
C12A C11A C10A 120.2(2)
C12A C11A H11A 119.9
C10A C11A H11A 119.9
C11A C12A C13A 120.1(2)
C11A C12A H12A 120.0
C13A C12A H12A 120.0
C12A C13A C14A 119.9(2)
C12A C13A H13A 120.0
C14A C13A H13A 120.0
C9A C14A C13A 120.59(18)
C9A C14A H14A 119.7
C13A C14A H14A 119.7
C16A C15A C20A 119.20(17)
C16A C15A N2A 120.72(16)
C20A C15A N2A 120.04(16)
C15A C16A C17A 119.4(2)
C15A C16A H16A 120.3
C17A C16A H16A 120.3
C18A C17A C16A 120.4(2)
C18A C17A H17A 119.8
C16A C17A H17A 119.8
C19A C18A C17A 119.9(2)
C19A C18A H18A 120.0
C17A C18A H18A 120.0
C18A C19A C20A 120.5(3)
C18A C19A H19A 119.7
C20A C19A H19A 119.7
C19A C20A C15A 120.5(2)
C19A C20A H20A 119.7
C15A C20A H20A 119.7
C22A C21A C2A 114.44(14)
C22A C21A H21A 108.7
C2A C21A H21A 108.7
C22A C21A H21B 108.7
C2A C21A H21B 108.7
H21A C21A H21B 107.6
O1A C22A C23A 120.40(16)
O1A C22A C21A 120.30(16)
C23A C22A C21A 119.28(16)
C28A C23A C24A 118.35(18)
C28A C23A C22A 122.42(16)
C24A C23A C22A 119.21(18)
C25A C24A C23A 120.6(2)
C25A C24A H24A 119.7
C23A C24A H24A 119.7
C26A C25A C24A 120.0(2)
C26A C25A H25A 120.0
C24A C25A H25A 120.0
C27A C26A C25A 120.2(2)
C27A C26A H26A 119.9
C25A C26A H26A 119.9
C26A C27A C28A 120.1(2)
C26A C27A H27A 119.9
C28A C27A H27A 119.9
C27A C28A C23A 120.8(2)
C27A C28A H28A 119.6
C23A C28A H28A 119.6
C1A N1A C8A 116.79(14)
C1A N2A C15A 122.56(13)
C1A N2A C2A 116.65(13)
C15A N2A C2A 118.87(13)
N1B C1B N2B 123.67(16)
N1B C1B C9B 118.78(16)
N2B C1B C9B 117.44(16)
N2B C2B C3B 108.46(13)
N2B C2B C21B 111.39(14)
C3B C2B C21B 108.89(13)
N2B C2B H2B 109.4
C3B C2B H2B 109.4
C21B C2B H2B 109.4
C4B C3B C8B 119.32(17)
C4B C3B C2B 124.85(17)
C8B C3B C2B 115.69(15)
C5B C4B C3B 120.4(2)
C5B C4B H4B 119.8
C3B C4B H4B 119.8
C6B C5B C4B 120.1(2)
C6B C5B H5B 120.0
C4B C5B H5B 120.0
C7B C6B C5B 120.3(2)
C7B C6B H6B 119.8
C5B C6B H6B 119.8
C6B C7B C8B 120.2(2)
C6B C7B H7B 119.9
C8B C7B H7B 119.9
C7B C8B C3B 119.69(18)
C7B C8B N1B 118.75(17)
C3B C8B N1B 121.56(16)
C14B C9B C10B 118.66(19)
C14B C9B C1B 121.71(18)
C10B C9B C1B 119.57(19)
C11B C10B C9B 120.6(3)
C11B C10B H10B 119.7
C9B C10B H10B 119.7
C12B C11B C10B 120.4(3)
C12B C11B H11B 119.8
C10B C11B H11B 119.8
C11B C12B C13B 119.9(3)
C11B C12B H12B 120.0
C13B C12B H12B 120.0
C12B C13B C14B 120.1(3)
C12B C13B H13B 119.9
C14B C13B H13B 119.9
C9B C14B C13B 120.3(2)
C9B C14B H14B 119.9
C13B C14B H14B 119.9
C16B C15B C20B 119.46(16)
C16B C15B N2B 119.75(16)
C20B C15B N2B 120.79(15)
C15B C16B C17B 120.0(2)
C15B C16B H16B 120.0
C17B C16B H16B 120.0
C18B C17B C16B 120.3(2)
C18B C17B H17B 119.9
C16B C17B H17B 119.9
C19B C18B C17B 119.88(19)
C19B C18B H18B 120.1
C17B C18B H18B 120.1
C18B C19B C20B 120.5(2)
C18B C19B H19B 119.7
C20B C19B H19B 119.7
C19B C20B C15B 119.79(19)
C19B C20B H20B 120.1
C15B C20B H20B 120.1
C22B C21B C2B 116.54(15)
C22B C21B H21C 108.2
C2B C21B H21C 108.2
C22B C21B H21D 108.2
C2B C21B H21D 108.2
H21C C21B H21D 107.3
O1B C22B C23B 120.13(17)
O1B C22B C21B 120.96(16)
C23B C22B C21B 118.90(16)
C24B C23B C28B 118.00(18)
C24B C23B C22B 122.95(17)
C28B C23B C22B 119.05(17)
C25B C24B C23B 120.7(2)
C25B C24B H24B 119.7
C23B C24B H24B 119.7
C26B C25B C24B 120.4(2)
C26B C25B H25B 119.8
C24B C25B H25B 119.8
C27B C26B C25B 119.6(2)
C27B C26B H26B 120.2
C25B C26B H26B 120.2
C26B C27B C28B 120.4(2)
C26B C27B H27B 119.8
C28B C27B H27B 119.8
C27B C28B C23B 120.9(2)
C27B C28B H28B 119.6
C23B C28B H28B 119.6
C1B N1B C8B 117.00(15)
C1B N2B C15B 118.94(13)
C1B N2B C2B 114.58(13)
C15B N2B C2B 120.08(13)

loop_
_geom_bond_atom_site_label_1
_geom_bond_atom_site_label_2
_geom_bond_distance
C1A N1A 1.291(2)
C1A N2A 1.388(2)
C1A C9A 1.485(2)
C2A N2A 1.476(2)
C2A C3A 1.505(2)
C2A C21A 1.524(2)
C2A H2A 0.9800
C3A C4A 1.387(2)
C3A C8A 1.396(2)
C4A C5A 1.371(3)
C4A H4A 0.9300
C5A C6A 1.381(3)
C5A H5A 0.9300
C6A C7A 1.382(3)
C6A H6A 0.9300
C7A C8A 1.393(3)
C7A H7A 0.9300
C8A N1A 1.408(2)
C9A C14A 1.379(3)
C9A C10A 1.381(2)
C10A C11A 1.378(3)
C10A H10A 0.9300
C11A C12A 1.369(3)
C11A H11A 0.9300
C12A C13A 1.370(3)
C12A H12A 0.9300
C13A C14A 1.380(3)
C13A H13A 0.9300
C14A H14A 0.9300
C15A C16A 1.372(2)
C15A C20A 1.381(3)
C15A N2A 1.419(2)
C16A C17A 1.389(3)
C16A H16A 0.9300
C17A C18A 1.370(4)
C17A H17A 0.9300
C18A C19A 1.349(4)
C18A H18A 0.9300
C19A C20A 1.368(3)
C19A H19A 0.9300
C20A H20A 0.9300
C21A C22A 1.510(2)
C21A H21A 0.9700
C21A H21B 0.9700
C22A O1A 1.212(2)
C22A C23A 1.484(3)
C23A C28A 1.379(3)
C23A C24A 1.388(2)
C24A C25A 1.375(3)
C24A H24A 0.9300
C25A C26A 1.367(3)
C25A H25A 0.9300
C26A C27A 1.366(3)
C26A H26A 0.9300
C27A C28A 1.373(3)
C27A H27A 0.9300
C28A H28A 0.9300
C1B N1B 1.291(2)
C1B N2B 1.397(2)
C1B C9B 1.483(3)
C2B N2B 1.478(2)
C2B C3B 1.504(2)
C2B C21B 1.529(2)
C2B H2B 0.9800
C3B C4B 1.387(3)
C3B C8B 1.396(2)
C4B C5B 1.381(3)
C4B H4B 0.9300
C5B C6B 1.378(3)
C5B H5B 0.9300
C6B C7B 1.374(3)
C6B H6B 0.9300
C7B C8B 1.389(3)
C7B H7B 0.9300
C8B N1B 1.409(2)
C9B C14B 1.383(3)
C9B C10B 1.392(3)
C10B C11B 1.378(3)
C10B H10B 0.9300
C11B C12B 1.363(4)
C11B H11B 0.9300
C12B C13B 1.381(4)
C12B H12B 0.9300
C13B C14B 1.387(3)
C13B H13B 0.9300
C14B H14B 0.9300
C15B C16B 1.374(2)
C15B C20B 1.385(2)
C15B N2B 1.434(2)
C16B C17B 1.386(3)
C16B H16B 0.9300
C17B C18B 1.369(3)
C17B H17B 0.9300
C18B C19B 1.364(3)
C18B H18B 0.9300
C19B C20B 1.383(3)
C19B H19B 0.9300
C20B H20B 0.9300
C21B C22B 1.502(2)
C21B H21C 0.9700
C21B H21D 0.9700
C22B O1B 1.218(2)
C22B C23B 1.486(2)
C23B C24B 1.380(3)
C23B C28B 1.382(3)
C24B C25B 1.372(3)
C24B H24B 0.9300
C25B C26B 1.369(3)
C25B H25B 0.9300
C26B C27B 1.359(3)
C26B H26B 0.9300
C27B C28B 1.372(3)
C27B H27B 0.9300
C28B H28B 0.9300

loop_
_geom_torsion_atom_site_label_1
_geom_torsion_atom_site_label_2
_geom_torsion_atom_site_label_3
_geom_torsion_atom_site_label_4
_geom_torsion
N2A C2A C3A C4A 143.52(16)
C21A C2A C3A C4A -94.88(19)
N2A C2A C3A C8A -36.28(19)
C21A C2A C3A C8A 85.32(17)
C8A C3A C4A C5A -3.2(3)
C2A C3A C4A C5A 177.04(17)
C3A C4A C5A C6A 0.1(3)
C4A C5A C6A C7A 1.8(3)
C5A C6A C7A C8A -0.6(3)
C6A C7A C8A C3A -2.4(3)
C6A C7A C8A N1A 175.23(16)
C4A C3A C8A C7A 4.3(2)
C2A C3A C8A C7A -175.89(15)
C4A C3A C8A N1A -173.27(15)
C2A C3A C8A N1A 6.5(2)
N1A C1A C9A C14A 142.92(18)
N2A C1A C9A C14A -33.3(2)
N1A C1A C9A C10A -33.3(2)
N2A C1A C9A C10A 150.39(17)
C14A C9A C10A C11A -0.3(3)
C1A C9A C10A C11A 176.08(19)
C9A C10A C11A C12A -0.5(4)
C10A C11A C12A C13A 1.1(4)
C11A C12A C13A C14A -1.0(4)
C10A C9A C14A C13A 0.5(3)
C1A C9A C14A C13A -175.77(18)
C12A C13A C14A C9A 0.1(3)
C20A C15A C16A C17A 0.4(3)
N2A C15A C16A C17A -177.31(17)
C15A C16A C17A C18A 0.4(3)
C16A C17A C18A C19A -0.9(4)
C17A C18A C19A C20A 0.6(4)
C18A C19A C20A C15A 0.1(4)
C16A C15A C20A C19A -0.6(3)
N2A C15A C20A C19A 177.05(19)
N2A C2A C21A C22A -160.79(14)
C3A C2A C21A C22A 78.74(19)
C2A C21A C22A O1A 2.0(3)
C2A C21A C22A C23A -179.63(15)
O1A C22A C23A C28A 174.81(19)
C21A C22A C23A C28A -3.6(3)
O1A C22A C23A C24A -3.8(3)
C21A C22A C23A C24A 177.83(16)
C28A C23A C24A C25A -1.3(3)
C22A C23A C24A C25A 177.32(18)
C23A C24A C25A C26A -0.1(3)
C24A C25A C26A C27A 1.4(4)
C25A C26A C27A C28A -1.2(4)
C26A C27A C28A C23A -0.2(4)
C24A C23A C28A C27A 1.4(3)
C22A C23A C28A C27A -177.16(19)
N2A C1A N1A C8A -11.1(2)
C9A C1A N1A C8A 172.86(14)
C7A C8A N1A C1A -158.19(16)
C3A C8A N1A C1A 19.4(2)
N1A C1A N2A C15A 141.13(17)
C9A C1A N2A C15A -42.8(2)
N1A C1A N2A C2A -22.9(2)
C9A C1A N2A C2A 153.15(15)
C16A C15A N2A C1A -36.8(2)
C20A C15A N2A C1A 145.53(18)
C16A C15A N2A C2A 126.86(17)
C20A C15A N2A C2A -50.8(2)
C3A C2A N2A C1A 44.70(19)
C21A C2A N2A C1A -79.27(18)
C3A C2A N2A C15A -119.94(16)
C21A C2A N2A C15A 116.09(16)
N2B C2B C3B C4B 147.30(16)
C21B C2B C3B C4B -91.34(19)
N2B C2B C3B C8B -37.06(18)
C21B C2B C3B C8B 84.30(17)
C8B C3B C4B C5B -0.7(3)
C2B C3B C4B C5B 174.77(16)
C3B C4B C5B C6B 0.6(3)
C4B C5B C6B C7B -0.5(3)
C5B C6B C7B C8B 0.4(3)
C6B C7B C8B C3B -0.5(3)
C6B C7B C8B N1B 179.71(16)
C4B C3B C8B C7B 0.7(2)
C2B C3B C8B C7B -175.22(15)
C4B C3B C8B N1B -179.57(15)
C2B C3B C8B N1B 4.5(2)
N1B C1B C9B C14B 157.00(17)
N2B C1B C9B C14B -19.3(2)
N1B C1B C9B C10B -20.1(2)
N2B C1B C9B C10B 163.59(15)
C14B C9B C10B C11B 1.6(3)
C1B C9B C10B C11B 178.80(17)
C9B C10B C11B C12B -0.3(3)
C10B C11B C12B C13B -1.1(4)
C11B C12B C13B C14B 1.1(4)
C10B C9B C14B C13B -1.6(3)
C1B C9B C14B C13B -178.70(17)
C12B C13B C14B C9B 0.2(3)
C20B C15B C16B C17B -1.9(3)
N2B C15B C16B C17B 177.85(19)
C15B C16B C17B C18B 1.8(4)
C16B C17B C18B C19B -0.2(4)
C17B C18B C19B C20B -1.3(4)
C18B C19B C20B C15B 1.2(3)
C16B C15B C20B C19B 0.4(3)
N2B C15B C20B C19B -179.35(17)
N2B C2B C21B C22B -69.04(19)
C3B C2B C21B C22B 171.39(15)
C2B C21B C22B O1B -6.0(3)
C2B C21B C22B C23B 175.42(15)
O1B C22B C23B C24B -173.9(2)
C21B C22B C23B C24B 4.8(3)
O1B C22B C23B C28B 5.4(3)
C21B C22B C23B C28B -176.01(18)
C28B C23B C24B C25B -0.4(3)
C22B C23B C24B C25B 178.9(2)
C23B C24B C25B C26B 1.4(4)
C24B C25B C26B C27B -1.3(4)
C25B C26B C27B C28B 0.3(4)
C26B C27B C28B C23B 0.7(4)
C24B C23B C28B C27B -0.6(3)
C22B C23B C28B C27B -179.91(19)
N2B C1B N1B C8B -10.4(2)
C9B C1B N1B C8B 173.49(14)
C7B C8B N1B C1B -158.89(16)
C3B C8B N1B C1B 21.4(2)
N1B C1B N2B C15B 126.51(17)
C9B C1B N2B C15B -57.4(2)
N1B C1B N2B C2B -25.5(2)
C9B C1B N2B C2B 150.66(14)
C16B C15B N2B C1B -30.3(2)
C20B C15B N2B C1B 149.38(17)
C16B C15B N2B C2B 120.07(18)
C20B C15B N2B C2B -60.2(2)
C3B C2B N2B C1B 47.31(18)
C21B C2B N2B C1B -72.51(18)
C3B C2B N2B C15B -104.31(16)
C21B C2B N2B C15B 135.87(15)
